data_1572826
loop_
_publ_author_name
'Xia, Qingchun'
'Han, Kaixin'
'Ma, Xuxiao'
'Qiu, Pengtao'
'Li, Zhiyong'
'Chen, Xuenian'

_publ_section_title
;
 A tetraphenylborate-based anionic metal-organic framework as a versatile
 solid electrolyte for fast Li<sup>+</sup>, Na<sup>+</sup>, K<sup>+</sup>,
 Mg<sup>2+</sup>, Ca<sup>2+</sup>, and Zn<sup>2+</sup> transportation.
;
_journal_issue 42
_journal_name_full 'Chemical science'
_journal_page_first 17579
_journal_page_last 17589
_journal_paper_doi 10.1039/d4sc02861a
_journal_volume 15
_journal_year 2024
_chemical_formula_moiety 'C31.5 H23.5 B Er1.5 N O10.5'
_chemical_formula_sum 'C31.5 H23.5 B Er1.5 N O10.5'
_chemical_formula_weight 845.71
_space_group_crystal_system orthorhombic
_space_group_IT_number 62
_space_group_name_Hall '-P 2ac 2n'
_space_group_name_H-M_alt 'P n m a'
_atom_sites_solution_hydrogens geom
_audit_creation_date 2022-11-27
_audit_creation_method
;
Olex2 1.5
(compiled 2022.04.07 svn.rca3783a0 for OlexSys, GUI svn.r6498)
;
_audit_update_record
;
2022-11-28 deposited with the CCDC.	2024-10-01 downloaded from the CCDC.
;
_cell_angle_alpha 90
_cell_angle_beta 90
_cell_angle_gamma 90
_cell_formula_units_Z 8
_cell_length_a 32.6786(5)
_cell_length_b 24.8964(4)
_cell_length_c 13.9814(3)
_cell_measurement_reflns_used 11715
_cell_measurement_temperature 170.00(10)
_cell_measurement_theta_max 70.7700
_cell_measurement_theta_min 4.4550
_cell_volume 11375.0(4)
_computing_cell_refinement 'CrysAlisPro 1.171.39.46e (Rigaku OD, 2018)'
_computing_data_collection 'CrysAlisPro 1.171.39.46e (Rigaku OD, 2018)'
_computing_data_reduction 'CrysAlisPro 1.171.39.46e (Rigaku OD, 2018)'
_computing_molecular_graphics 'Olex2 1.5 (Dolomanov et al., 2009)'
_computing_publication_material 'Olex2 1.5 (Dolomanov et al., 2009)'
_computing_structure_refinement 'SHELXL 2018/3 (Sheldrick, 2015)'
_computing_structure_solution 'SHELXT 2014/5 (Sheldrick, 2014)'
_diffrn_ambient_environment N~2~
_diffrn_ambient_temperature 170.00(10)
_diffrn_detector 'CCD plate'
_diffrn_detector_area_resol_mean 8.0528
_diffrn_detector_type EosS2
_diffrn_measured_fraction_theta_full 0.994
_diffrn_measured_fraction_theta_max 0.974
_diffrn_measurement_details
;
List of Runs (angles in degrees, time in seconds):

  # Type    Start    End  Width  t~exp~   \w     \q     \k     \f   Frames
#--------------------------------------------------------------------------
  1  \w    -19.00  25.00   1.00    3.00    --  -35.37  57.00 -30.00   44
  2  \w     24.00  86.00   1.00    3.00    --   35.37-125.00 150.00   62
  3  \w    -31.00  85.00   1.00    3.00    --   35.37   0.00-120.00  116
  4  \w     46.00 107.00   1.00   12.00    --  106.50-111.00 150.00   61
  5  \w     38.00 122.00   1.00   12.00    --  106.50 -45.00-120.00   84
  6  \w     37.00  63.00   1.00   12.00    --  106.50 -30.00 150.00   26
  7  \w     75.00 105.00   1.00   12.00    --  106.50 -95.00 -30.00   30
  8  \w     92.00 128.00   1.00   12.00    --  106.50 -30.00 150.00   36
  9  \w     87.00 133.00   1.00   12.00    --  106.50 -77.00   0.00   46
 10  \w     41.00  68.00   1.00   12.00    --  106.50 -77.00   0.00   27
;
_diffrn_measurement_device 'four-circle diffractometer'
_diffrn_measurement_device_type 'SuperNova, Dual, Cu at home/near, EosS2'
_diffrn_measurement_method '\w scans'
_diffrn_orient_matrix_type 'CrysAlisPro convention (1999,Acta A55,543-557)'
_diffrn_orient_matrix_UB_11 -0.0213294000
_diffrn_orient_matrix_UB_12 0.0537974000
_diffrn_orient_matrix_UB_13 -0.0222012000
_diffrn_orient_matrix_UB_21 0.0011172000
_diffrn_orient_matrix_UB_22 0.0146640000
_diffrn_orient_matrix_UB_23 0.1071343000
_diffrn_orient_matrix_UB_31 0.0419971000
_diffrn_orient_matrix_UB_32 0.0267805000
_diffrn_orient_matrix_UB_33 -0.0138107000
_diffrn_radiation_monochromator mirror
_diffrn_radiation_probe x-ray
_diffrn_radiation_type 'Cu K\a'
_diffrn_radiation_wavelength 1.54184
_diffrn_reflns_av_R_equivalents 0.0348
_diffrn_reflns_av_unetI/netI 0.0501
_diffrn_reflns_Laue_measured_fraction_full 0.994
_diffrn_reflns_Laue_measured_fraction_max 0.974
_diffrn_reflns_limit_h_max 39
_diffrn_reflns_limit_h_min -19
_diffrn_reflns_limit_k_max 30
_diffrn_reflns_limit_k_min -26
_diffrn_reflns_limit_l_max 14
_diffrn_reflns_limit_l_min -17
_diffrn_reflns_number 25680
_diffrn_reflns_point_group_measured_fraction_full 0.994
_diffrn_reflns_point_group_measured_fraction_max 0.974
_diffrn_reflns_theta_full 67.684
_diffrn_reflns_theta_max 71.295
_diffrn_reflns_theta_min 3.438
_diffrn_source 'micro-focus sealed X-ray tube'
_diffrn_source_type 'SuperNova (Cu) X-ray Source'
_exptl_absorpt_coefficient_mu 4.311
_exptl_absorpt_correction_T_max 1.00000
_exptl_absorpt_correction_T_min 0.65197
_exptl_absorpt_correction_type multi-scan
_exptl_absorpt_process_details
;
CrysAlisPro 1.171.39.46e (Rigaku Oxford Diffraction, 2018)
Empirical absorption correction using spherical harmonics,
 implemented in SCALE3 ABSPACK scaling algorithm.
;
_exptl_crystal_colour 'clear light colourless'
_exptl_crystal_colour_lustre clear
_exptl_crystal_colour_modifier light
_exptl_crystal_colour_primary colourless
_exptl_crystal_density_diffrn 0.988
_exptl_crystal_description block
_exptl_crystal_F_000 3284
_exptl_crystal_size_max 0.5
_exptl_crystal_size_mid 0.1
_exptl_crystal_size_min 0.1
_refine_diff_density_max 1.212
_refine_diff_density_min -1.054
_refine_diff_density_rms 0.113
_refine_ls_extinction_method none
_refine_ls_goodness_of_fit_ref 1.141
_refine_ls_hydrogen_treatment constr
_refine_ls_matrix_type full
_refine_ls_number_parameters 470
_refine_ls_number_reflns 11018
_refine_ls_number_restraints 115
_refine_ls_restrained_S_all 1.148
_refine_ls_R_factor_all 0.0687
_refine_ls_R_factor_gt 0.0537
_refine_ls_shift/su_max 0.001
_refine_ls_shift/su_mean 0.000
_refine_ls_structure_factor_coef Fsqd
_refine_ls_weighting_details 'w=1/[\s^2^(Fo^2^)+(0.0631P)^2^+30.4995P] where P=(Fo^2^+2Fc^2^)/3'
_refine_ls_weighting_scheme calc
_refine_ls_wR_factor_gt 0.1479
_refine_ls_wR_factor_ref 0.1537
_reflns_Friedel_coverage 0.000
_reflns_number_gt 8425
_reflns_number_total 11018
_reflns_threshold_expression 'I > 2\s(I)'
_cod_data_source_file d4sc02861a2.cif
_cod_data_source_block bairx2168c
_cod_depositor_comments 'Adding full bibliography for 1572825--1572826.cif.'
_cod_original_formula_sum 'C31.50 H23.50 B Er1.50 N O10.50'
_cod_database_code 1572826
_shelx_shelxl_version_number 2018/3
_chemical_oxdiff_formula 'C1 H1 O1 B1 Er1 Li1 N1'
_shelx_space_group_comment
;
The symmetry employed for this shelxl refinement is uniquely defined
by the following loop, which should always be used as a source of
symmetry information in preference to the above space-group names.
They are only intended as comments.
;
_olex2_refinement_description
;
1. Fixed Uiso
 At 1.2 times of:
  All C(H) groups
 At 1.5 times of:
  All C(H,H,H) groups
2. Restrained distances
 Er1-O6 \\sim Er2-O5
 with sigma of 0.01
3. Restrained planarity
 C29, C30, C31, N1, O6
 with sigma of 0.01
 C32, C33, C34, N2, O5
 with sigma of 0.01
4. Uiso/Uaniso restraints and constraints
C29 \\sim C30 \\sim C31 \\sim N1 \\sim O6 \\sim C32 \\sim C33 \\sim C34 \\sim
N2 \\sim O5: within 2A with sigma of 0.01 and sigma for terminal atoms of 0.02
within 2A
Uanis(O7) \\sim Ueq: with sigma of 0.01 and sigma for terminal atoms of 0.02
5. Rigid body (RIGU) restrains
 C29, C30, C31, N1, O6, C32, C33, C34, N2, O5
 with sigma for 1-2 distances of 0.01 and sigma for 1-3 distances of 0.01
6. Same fragment restrains
{C29, C30, C31, N1, O6} sigma for 1-2: 0.01, 1-3: 0.04
as in
{C32, C33, C34, N2, O5}
7. Others
 Fixed Sof: C29(0.5) H29(0.5) C30(0.5) H30A(0.5) H30B(0.5) H30C(0.5) C31(0.5)
 H31A(0.5) H31B(0.5) H31C(0.5) N1(0.5) O6(0.5) C32(0.5) H32(0.5) C33(0.5)
 H33A(0.5) H33B(0.5) H33C(0.5) C34(0.5) H34A(0.5) H34B(0.5) H34C(0.5) N2(0.5)
 O5(0.5)
8.a Aromatic/amide H refined with riding coordinates:
 C2(H2), C3(H3), C5(H5), C6(H6), C9(H9), C10(H10), C12(H12), C13(H13),
 C16(H16), C17(H17), C19(H19), C20(H20), C23(H23), C24(H24), C26(H26), C27(H27),
  C35(H35), C29(H29), C32(H32)
8.b Idealised Me refined as rotating group:
 C30(H30A,H30B,H30C), C31(H31A,H31B,H31C), C33(H33A,H33B,H33C), C34(H34A,H34B,
 H34C)
;
_smtbx_masks_void_probe_radius 1.2
_smtbx_masks_void_truncation_radius 1.2
_olex2_date_sample_data_collection 2018-12-10
_olex2_submission_special_instructions 'No special instructions were received'
_oxdiff_exptl_absorpt_empirical_details
;
Empirical correction (ABSPACK) includes:
- Absorption correction using spherical harmonics
- Frame scaling
;
_oxdiff_exptl_absorpt_empirical_full_max 1.346
_oxdiff_exptl_absorpt_empirical_full_min 0.347

loop_
_space_group_symop_operation_xyz
'x, y, z'
'-x+1/2, -y, z+1/2'
'-x, y+1/2, -z'
'x+1/2, -y+1/2, -z+1/2'
'-x, -y, -z'
'x-1/2, y, -z-1/2'
'x, -y-1/2, z'
'-x-1/2, y-1/2, z-1/2'

loop_
_atom_site_label
_atom_site_type_symbol
_atom_site_fract_x
_atom_site_fract_y
_atom_site_fract_z
_atom_site_U_iso_or_equiv
_atom_site_adp_type
_atom_site_occupancy
_atom_site_site_symmetry_order
_atom_site_calc_flag
_atom_site_refinement_flags_posn
_atom_site_refinement_flags_adp
_atom_site_refinement_flags_occupancy
_atom_site_disorder_assembly
_atom_site_disorder_group
B1 B 0.6040(2) 0.5070(3) 0.2575(5) 0.0352(14) Uani 1 1 d . . . . .
C1 C 0.56694(16) 0.54831(19) 0.2286(4) 0.0313(11) Uani 1 1 d . . . . .
C2 C 0.53963(19) 0.5695(2) 0.2940(4) 0.0385(13) Uani 1 1 d . . . . .
H2 H 0.540540 0.556768 0.356549 0.046 Uiso 1 1 calc R U . . .
C3 C 0.51111(18) 0.6084(2) 0.2720(4) 0.0360(12) Uani 1 1 d . . . . .
H3 H 0.493116 0.620942 0.318460 0.043 Uiso 1 1 calc R U . . .
C4 C 0.50963(17) 0.6284(2) 0.1808(4) 0.0339(12) Uani 1 1 d . . . . .
C5 C 0.5360(2) 0.6083(2) 0.1127(4) 0.0453(16) Uani 1 1 d . . . . .
H5 H 0.534609 0.620748 0.050049 0.054 Uiso 1 1 calc R U . . .
C6 C 0.5644(2) 0.5695(2) 0.1372(5) 0.0466(15) Uani 1 1 d . . . . .
H6 H 0.582406 0.557143 0.090665 0.056 Uiso 1 1 calc R U . . .
C7 C 0.48058(17) 0.6717(2) 0.1525(4) 0.0343(12) Uani 1 1 d . . . . .
C8 C 0.64020(17) 0.5482(2) 0.2924(4) 0.0354(12) Uani 1 1 d . . . . .
C9 C 0.6452(2) 0.5638(3) 0.3870(5) 0.0480(15) Uani 1 1 d . . . . .
H9 H 0.629483 0.547258 0.434014 0.058 Uiso 1 1 calc R U . . .
C10 C 0.6728(2) 0.6033(3) 0.4138(5) 0.0492(16) Uani 1 1 d . . . . .
H10 H 0.674665 0.613422 0.477696 0.059 Uiso 1 1 calc R U . . .
C11 C 0.69726(18) 0.6276(2) 0.3475(5) 0.0424(14) Uani 1 1 d . . . . .
C12 C 0.6942(2) 0.6129(3) 0.2529(5) 0.0568(19) Uani 1 1 d . . . . .
H12 H 0.710876 0.628909 0.207136 0.068 Uiso 1 1 calc R U . . .
C13 C 0.6658(2) 0.5738(3) 0.2265(5) 0.0514(17) Uani 1 1 d . . . . .
H13 H 0.663830 0.564301 0.162317 0.062 Uiso 1 1 calc R U . . .
C14 C 0.72703(18) 0.6715(2) 0.3752(5) 0.0419(14) Uani 1 1 d . . . . .
C15 C 0.59176(18) 0.4639(2) 0.3413(4) 0.0363(12) Uani 1 1 d . . . . .
C16 C 0.6219(2) 0.4383(3) 0.3951(5) 0.0535(18) Uani 1 1 d . . . . .
H16 H 0.648715 0.450125 0.388229 0.064 Uiso 1 1 calc R U . . .
C17 C 0.61472(19) 0.3973(3) 0.4569(5) 0.0508(17) Uani 1 1 d . . . . .
H17 H 0.636171 0.381942 0.490943 0.061 Uiso 1 1 calc R U . . .
C18 C 0.57448(18) 0.3784(2) 0.4689(4) 0.0354(12) Uani 1 1 d . . . . .
C19 C 0.54393(18) 0.4029(2) 0.4178(5) 0.0410(14) Uani 1 1 d . . . . .
H19 H 0.517040 0.391273 0.424520 0.049 Uiso 1 1 calc R U . . .
C20 C 0.55280(17) 0.4445(2) 0.3566(5) 0.0392(13) Uani 1 1 d . . . . .
H20 H 0.531293 0.460531 0.323599 0.047 Uiso 1 1 calc R U . . .
C21 C 0.56520(19) 0.3325(2) 0.5330(4) 0.0382(13) Uani 1 1 d . . . . .
C22 C 0.61727(17) 0.4677(2) 0.1694(4) 0.0331(12) Uani 1 1 d . . . . .
C23 C 0.6572(2) 0.4490(3) 0.1545(6) 0.057(2) Uani 1 1 d . . . . .
H23 H 0.678282 0.463594 0.190688 0.068 Uiso 1 1 calc R U . . .
C24 C 0.66638(19) 0.4100(3) 0.0889(6) 0.0556(19) Uani 1 1 d . . . . .
H24 H 0.693470 0.399702 0.080098 0.067 Uiso 1 1 calc R U . . .
C25 C 0.63639(17) 0.3862(2) 0.0363(5) 0.0376(13) Uani 1 1 d . . . . .
C26 C 0.59661(18) 0.4035(2) 0.0473(5) 0.0415(14) Uani 1 1 d . . . . .
H26 H 0.575728 0.388436 0.010898 0.050 Uiso 1 1 calc R U . . .
C27 C 0.58808(17) 0.4435(2) 0.1130(4) 0.0390(13) Uani 1 1 d . . . . .
H27 H 0.561065 0.454695 0.119361 0.047 Uiso 1 1 calc R U . . .
C28 C 0.64533(19) 0.3400(2) -0.0284(5) 0.0424(14) Uani 1 1 d . . . . .
C35 C 0.3527(3) 0.750000 0.2633(7) 0.050(2) Uani 1 2 d S T P . .
H35 H 0.345065 0.750000 0.327409 0.060 Uiso 1 2 calc R U P . .
Er1 Er 0.44980(2) 0.750000 0.34619(3) 0.03103(12) Uani 1 2 d DS T P A .
Er2 Er 0.42378(2) 0.750000 0.09692(3) 0.03303(13) Uani 1 2 d DS T P A .
Er3 Er 0.28214(2) 0.750000 0.07639(4) 0.03790(14) Uani 1 2 d S T P . .
C29 C 0.5497(4) 0.7342(4) 0.3471(8) 0.070(3) Uani 0.5 1 d D U P A -1
H29 H 0.545274 0.702605 0.381174 0.084 Uiso 0.5 1 calc R U P A -1
C30 C 0.6212(5) 0.7156(8) 0.3554(17) 0.135(7) Uani 0.5 1 d D U P A -1
H30A H 0.629753 0.725768 0.418528 0.202 Uiso 0.5 1 calc R U P A -1
H30B H 0.642793 0.722824 0.310752 0.202 Uiso 0.5 1 calc R U P A -1
H30C H 0.614855 0.677917 0.354499 0.202 Uiso 0.5 1 calc R U P A -1
C31 C 0.5972(6) 0.7977(8) 0.2725(18) 0.115(7) Uani 0.5 1 d D U P A -1
H31A H 0.580973 0.798819 0.215388 0.172 Uiso 0.5 1 calc R U P A -1
H31B H 0.625719 0.797921 0.255780 0.172 Uiso 0.5 1 calc R U P A -1
H31C H 0.591156 0.828396 0.311471 0.172 Uiso 0.5 1 calc R U P A -1
N1 N 0.5871(3) 0.7444(9) 0.3304(9) 0.089(4) Uani 0.5 1 d D U P A -1
O6 O 0.51975(18) 0.7575(7) 0.3272(6) 0.047(3) Uani 0.5 1 d D U P A -1
C32 C 0.4304(4) 0.7342(6) -0.1331(9) 0.108(4) Uani 0.5 1 d D U P A -2
H32 H 0.438683 0.698998 -0.122409 0.130 Uiso 0.5 1 calc R U P A -2
C33 C 0.4321(8) 0.7167(10) -0.3003(16) 0.183(9) Uani 0.5 1 d D U P A -2
H33A H 0.449368 0.686752 -0.284572 0.274 Uiso 0.5 1 calc R U P A -2
H33B H 0.444904 0.737910 -0.349107 0.274 Uiso 0.5 1 calc R U P A -2
H33C H 0.406207 0.703670 -0.323145 0.274 Uiso 0.5 1 calc R U P A -2
C34 C 0.4117(11) 0.8079(10) -0.2400(18) 0.178(8) Uani 0.5 1 d D U P A -2
H34A H 0.398771 0.809851 -0.301526 0.267 Uiso 0.5 1 calc R U P A -2
H34B H 0.435076 0.831291 -0.238962 0.267 Uiso 0.5 1 calc R U P A -2
H34C H 0.392646 0.818931 -0.191499 0.267 Uiso 0.5 1 calc R U P A -2
N2 N 0.4260(4) 0.7477(12) -0.2199(8) 0.142(4) Uani 0.5 1 d D U P A -2
O5 O 0.4253(3) 0.7602(4) -0.0657(4) 0.069(4) Uani 0.5 1 d D U P A -2
O1 O 0.47789(13) 0.68832(16) 0.0692(3) 0.0417(10) Uani 1 1 d . . . . .
O2 O 0.45701(12) 0.69249(14) 0.2170(3) 0.0359(9) Uani 1 1 d . . . . .
O3 O 0.39036(16) 0.750000 0.2465(4) 0.0345(12) Uani 1 2 d S T P A .
O4 O 0.32502(18) 0.750000 0.2054(6) 0.0534(17) Uani 1 2 d S T P . .
O7 O 0.2827(4) 0.750000 -0.0894(7) 0.116(4) Uani 1 2 d S TU P . .
O8 O 0.75148(15) 0.68988(19) 0.3148(4) 0.0607(14) Uani 1 1 d . . . . .
O9 O 0.72720(15) 0.6894(2) 0.4587(4) 0.0602(13) Uani 1 1 d . . . . .
O10 O 0.52962(13) 0.31396(16) 0.5405(3) 0.0459(10) Uani 1 1 d . . . . .
O11 O 0.59377(16) 0.3124(3) 0.5822(4) 0.083(2) Uani 1 1 d . . . . .
O12 O 0.68161(15) 0.3241(2) -0.0343(5) 0.0802(19) Uani 1 1 d . . . . .
O13 O 0.61676(14) 0.31805(19) -0.0715(4) 0.0563(13) Uani 1 1 d . . . . .

loop_
_atom_site_aniso_label
_atom_site_aniso_U_11
_atom_site_aniso_U_22
_atom_site_aniso_U_33
_atom_site_aniso_U_23
_atom_site_aniso_U_13
_atom_site_aniso_U_12
B1 0.035(3) 0.030(3) 0.041(3) -0.002(3) 0.003(3) -0.006(3)
C1 0.031(3) 0.019(2) 0.044(3) -0.003(2) 0.002(2) -0.001(2)
C2 0.048(3) 0.029(3) 0.038(3) 0.000(2) 0.003(3) 0.005(2)
C3 0.039(3) 0.029(3) 0.040(3) -0.004(2) 0.006(3) 0.008(2)
C4 0.039(3) 0.020(2) 0.043(3) -0.001(2) 0.003(3) 0.004(2)
C5 0.053(4) 0.043(3) 0.040(3) 0.010(3) 0.008(3) 0.030(3)
C6 0.058(4) 0.040(3) 0.042(3) 0.005(3) 0.017(3) 0.015(3)
C7 0.038(3) 0.021(2) 0.044(3) -0.005(2) 0.003(3) -0.003(2)
C8 0.032(3) 0.025(2) 0.049(3) -0.003(2) 0.003(3) -0.006(2)
C9 0.043(3) 0.052(4) 0.049(4) -0.005(3) 0.006(3) -0.011(3)
C10 0.048(4) 0.050(4) 0.050(4) -0.012(3) 0.006(3) -0.021(3)
C11 0.038(3) 0.033(3) 0.057(4) -0.010(3) 0.004(3) -0.008(3)
C12 0.062(4) 0.052(4) 0.056(4) -0.009(3) 0.015(4) -0.031(4)
C13 0.063(4) 0.045(4) 0.046(4) -0.019(3) 0.003(3) -0.021(3)
C14 0.035(3) 0.033(3) 0.059(4) -0.004(3) -0.003(3) -0.003(3)
C15 0.037(3) 0.026(3) 0.046(3) -0.003(2) -0.002(3) -0.005(2)
C16 0.032(3) 0.057(4) 0.072(5) 0.026(4) -0.002(3) -0.006(3)
C17 0.031(3) 0.055(4) 0.066(4) 0.026(3) -0.018(3) -0.010(3)
C18 0.039(3) 0.031(3) 0.036(3) 0.002(2) 0.000(3) 0.008(2)
C19 0.030(3) 0.035(3) 0.058(4) 0.008(3) -0.001(3) -0.004(2)
C20 0.029(3) 0.032(3) 0.057(4) 0.007(3) -0.006(3) 0.005(2)
C21 0.040(3) 0.034(3) 0.041(3) 0.006(3) 0.004(3) 0.000(3)
C22 0.032(3) 0.023(2) 0.045(3) -0.002(2) -0.003(2) 0.001(2)
C23 0.032(3) 0.056(4) 0.083(5) -0.038(4) -0.005(3) 0.006(3)
C24 0.025(3) 0.054(4) 0.088(5) -0.034(4) -0.001(3) 0.004(3)
C25 0.028(3) 0.028(3) 0.057(4) -0.009(3) 0.004(3) 0.003(2)
C26 0.031(3) 0.038(3) 0.055(4) -0.014(3) -0.015(3) 0.002(2)
C27 0.023(3) 0.039(3) 0.055(4) -0.012(3) -0.002(3) 0.004(2)
C28 0.039(3) 0.031(3) 0.057(4) -0.002(3) 0.008(3) 0.004(3)
C35 0.056(6) 0.051(5) 0.042(5) 0.000 0.008(5) 0.000
Er1 0.0310(2) 0.0280(2) 0.0341(2) 0.000 0.00009(19) 0.000
Er2 0.0357(3) 0.0270(2) 0.0364(2) 0.000 -0.0073(2) 0.000
Er3 0.0291(2) 0.0277(2) 0.0569(3) 0.000 0.0095(2) 0.000
C29 0.041(5) 0.046(7) 0.123(7) 0.032(6) 0.007(6) 0.009(4)
C30 0.056(9) 0.122(14) 0.227(18) 0.050(14) -0.005(13) 0.031(10)
C31 0.060(10) 0.097(12) 0.187(17) 0.057(13) 0.020(12) 0.014(9)
N1 0.041(4) 0.058(8) 0.169(9) 0.032(9) 0.007(6) 0.011(7)
O6 0.028(3) 0.045(9) 0.068(4) 0.019(6) 0.007(3) -0.001(4)
C32 0.213(10) 0.064(8) 0.047(5) -0.004(6) 0.005(7) 0.002(8)
C33 0.30(2) 0.142(16) 0.102(13) -0.044(13) 0.045(16) -0.009(18)
C34 0.33(2) 0.112(14) 0.093(14) -0.001(13) 0.033(16) 0.031(17)
N2 0.269(11) 0.092(8) 0.064(6) -0.009(9) 0.013(8) 0.005(11)
O5 0.144(8) 0.044(9) 0.019(3) 0.008(3) -0.007(4) 0.001(6)
O1 0.048(2) 0.033(2) 0.044(2) 0.0056(18) 0.0029(19) 0.0104(18)
O2 0.038(2) 0.0261(17) 0.043(2) -0.0037(16) 0.0010(18) 0.0094(16)
O3 0.029(3) 0.034(3) 0.041(3) 0.000 0.000(2) 0.000
O4 0.028(3) 0.040(3) 0.092(5) 0.000 -0.004(4) 0.000
O7 0.140(9) 0.132(9) 0.075(6) 0.000 0.022(6) 0.000
O8 0.062(3) 0.056(3) 0.064(3) -0.005(2) 0.004(3) -0.041(3)
O9 0.059(3) 0.060(3) 0.061(3) -0.020(3) 0.006(3) -0.021(2)
O10 0.041(2) 0.035(2) 0.062(3) 0.012(2) -0.005(2) -0.0054(18)
O11 0.046(3) 0.101(4) 0.103(4) 0.075(4) -0.005(3) -0.006(3)
O12 0.044(3) 0.074(4) 0.123(5) -0.065(4) -0.004(3) 0.012(3)
O13 0.043(3) 0.053(3) 0.073(3) -0.034(2) -0.001(2) -0.009(2)

loop_
_atom_type_symbol
_atom_type_description
_atom_type_scat_dispersion_real
_atom_type_scat_dispersion_imag
_atom_type_scat_source
C C 0.0181 0.0091 'International Tables Vol C Tables 4.2.6.8 and 6.1.1.4'
H H 0.0000 0.0000 'International Tables Vol C Tables 4.2.6.8 and 6.1.1.4'
B B 0.0090 0.0039 'International Tables Vol C Tables 4.2.6.8 and 6.1.1.4'
Er Er -9.4367 3.9380 'International Tables Vol C Tables 4.2.6.8 and 6.1.1.4'
N N 0.0311 0.0180 'International Tables Vol C Tables 4.2.6.8 and 6.1.1.4'
O O 0.0492 0.0322 'International Tables Vol C Tables 4.2.6.8 and 6.1.1.4'

loop_
_geom_angle_atom_site_label_1
_geom_angle_atom_site_label_2
_geom_angle_atom_site_label_3
_geom_angle
_geom_angle_site_symmetry_1
_geom_angle_site_symmetry_3
_geom_angle_publ_flag
C1 B1 C8 102.4(4) . . ?
C1 B1 C15 114.0(5) . . ?
C15 B1 C8 111.8(5) . . ?
C22 B1 C1 112.8(5) . . ?
C22 B1 C8 114.1(5) . . ?
C22 B1 C15 102.2(4) . . ?
C2 C1 B1 123.6(5) . . ?
C2 C1 C6 115.2(5) . . ?
C6 C1 B1 120.7(5) . . ?
C1 C2 H2 118.1 . . ?
C3 C2 C1 123.8(6) . . ?
C3 C2 H2 118.1 . . ?
C2 C3 H3 120.4 . . ?
C4 C3 C2 119.2(5) . . ?
C4 C3 H3 120.4 . . ?
C3 C4 C5 119.3(5) . . ?
C3 C4 C7 122.2(5) . . ?
C5 C4 C7 118.5(5) . . ?
C4 C5 H5 119.9 . . ?
C4 C5 C6 120.1(6) . . ?
C6 C5 H5 119.9 . . ?
C1 C6 H6 118.8 . . ?
C5 C6 C1 122.4(6) . . ?
C5 C6 H6 118.8 . . ?
C4 C7 Er2 177.8(4) . . ?
O1 C7 C4 122.5(5) . . ?
O1 C7 Er2 57.3(3) . . ?
O1 C7 O2 118.6(5) . . ?
O2 C7 C4 118.9(5) . . ?
O2 C7 Er2 61.3(3) . . ?
C9 C8 B1 123.0(5) . . ?
C9 C8 C13 115.4(5) . . ?
C13 C8 B1 121.3(5) . . ?
C8 C9 H9 118.9 . . ?
C10 C9 C8 122.2(6) . . ?
C10 C9 H9 118.9 . . ?
C9 C10 H10 119.6 . . ?
C11 C10 C9 120.8(6) . . ?
C11 C10 H10 119.6 . . ?
C10 C11 C12 119.5(6) . . ?
C10 C11 C14 121.5(6) . . ?
C12 C11 C14 119.0(6) . . ?
C11 C12 H12 120.4 . . ?
C11 C12 C13 119.2(6) . . ?
C13 C12 H12 120.4 . . ?
C8 C13 H13 118.6 . . ?
C12 C13 C8 122.8(6) . . ?
C12 C13 H13 118.6 . . ?
C11 C14 Er3 178.9(5) . 6_656 ?
O8 C14 C11 120.2(6) . . ?
O8 C14 Er3 59.1(3) . 6_656 ?
O9 C14 C11 119.9(6) . . ?
O9 C14 Er3 60.8(3) . 6_656 ?
O9 C14 O8 119.9(6) . . ?
C16 C15 B1 120.9(5) . . ?
C20 C15 B1 124.4(5) . . ?
C20 C15 C16 114.1(5) . . ?
C15 C16 H16 117.8 . . ?
C17 C16 C15 124.5(6) . . ?
C17 C16 H16 117.8 . . ?
C16 C17 H17 120.4 . . ?
C16 C17 C18 119.3(6) . . ?
C18 C17 H17 120.4 . . ?
C17 C18 C21 121.4(5) . . ?
C19 C18 C17 118.0(5) . . ?
C19 C18 C21 120.6(5) . . ?
C18 C19 H19 119.8 . . ?
C18 C19 C20 120.4(5) . . ?
C20 C19 H19 119.8 . . ?
C15 C20 H20 118.1 . . ?
C19 C20 C15 123.7(5) . . ?
C19 C20 H20 118.1 . . ?
C18 C21 Er1 178.1(5) . 5_666 ?
O10 C21 C18 121.5(5) . . ?
O10 C21 Er1 60.1(3) . 5_666 ?
O10 C21 O11 119.6(5) . . ?
O11 C21 C18 118.8(5) . . ?
O11 C21 Er1 59.6(3) . 5_666 ?
C23 C22 B1 124.0(5) . . ?
C27 C22 B1 120.7(5) . . ?
C27 C22 C23 114.5(5) . . ?
C22 C23 H23 118.6 . . ?
C24 C23 C22 122.7(6) . . ?
C24 C23 H23 118.6 . . ?
C23 C24 H24 119.6 . . ?
C25 C24 C23 120.8(6) . . ?
C25 C24 H24 119.6 . . ?
C24 C25 C26 118.9(5) . . ?
C24 C25 C28 121.5(5) . . ?
C26 C25 C28 119.5(5) . . ?
C25 C26 H26 120.4 . . ?
C25 C26 C27 119.2(5) . . ?
C27 C26 H26 120.4 . . ?
C22 C27 C26 123.8(5) . . ?
C22 C27 H27 118.1 . . ?
C26 C27 H27 118.1 . . ?
O12 C28 C25 117.9(6) . . ?
O13 C28 C25 119.2(5) . . ?
O13 C28 O12 122.9(6) . . ?
O3 C35 H35 116.3 . . ?
O4 C35 H35 116.3 . . ?
O4 C35 O3 127.3(9) . . ?
C21 Er1 C21 98.8(3) 3_656 5_666 ?
C21 Er1 Er2 124.34(13) 3_656 . ?
C21 Er1 Er2 124.34(13) 5_666 . ?
O6 Er1 C21 100.9(4) . 3_656 ?
O6 Er1 C21 108.2(4) . 5_666 ?
O6 Er1 Er2 97.05(19) . . ?
O6 Er1 O2 81.9(3) . . ?
O6 Er1 O2 76.1(3) . 7_575 ?
O6 Er1 O3 137.5(2) . . ?
O6 Er1 O10 74.9(3) . 3_656 ?
O6 Er1 O10 81.3(3) . 5_666 ?
O6 Er1 O11 126.8(4) . 3_656 ?
O6 Er1 O11 135.0(4) . 5_666 ?
O2 Er1 C21 92.08(16) . 5_666 ?
O2 Er1 C21 92.08(16) 7_575 3_656 ?
O2 Er1 C21 167.12(16) . 3_656 ?
O2 Er1 C21 167.12(16) 7_575 5_666 ?
O2 Er1 Er2 42.83(9) . . ?
O2 Er1 Er2 42.83(9) 7_575 . ?
O2 Er1 O2 76.33(19) . 7_575 ?
O2 Er1 O3 68.16(14) . . ?
O2 Er1 O3 68.16(14) 7_575 . ?
O2 Er1 O10 156.53(15) 7_575 5_666 ?
O2 Er1 O10 156.53(15) . 3_656 ?
O2 Er1 O10 94.48(15) . 5_666 ?
O2 Er1 O10 94.48(15) 7_575 3_656 ?
O2 Er1 O11 143.91(17) . 3_656 ?
O2 Er1 O11 89.1(2) . 5_666 ?
O2 Er1 O11 89.1(2) 7_575 3_656 ?
O2 Er1 O11 143.91(17) 7_575 5_666 ?
O3 Er1 C21 102.53(16) . 5_666 ?
O3 Er1 C21 102.53(16) . 3_656 ?
O3 Er1 Er2 40.63(13) . . ?
O10 Er1 C21 98.36(17) 5_666 3_656 ?
O10 Er1 C21 98.36(17) 3_656 5_666 ?
O10 Er1 C21 27.64(16) 5_666 5_666 ?
O10 Er1 C21 27.64(16) 3_656 3_656 ?
O10 Er1 Er2 136.43(11) 5_666 . ?
O10 Er1 Er2 136.43(11) 3_656 . ?
O10 Er1 O3 128.83(12) 5_666 . ?
O10 Er1 O3 128.83(12) 3_656 . ?
O10 Er1 O10 85.5(2) 3_656 5_666 ?
O11 Er1 C21 27.80(18) 5_666 5_666 ?
O11 Er1 C21 27.80(18) 3_656 3_656 ?
O11 Er1 C21 97.3(2) 3_656 5_666 ?
O11 Er1 C21 97.3(2) 5_666 3_656 ?
O11 Er1 Er2 105.79(16) 5_666 . ?
O11 Er1 Er2 105.79(16) 3_656 . ?
O11 Er1 O3 75.78(16) 5_666 . ?
O11 Er1 O3 75.78(16) 3_656 . ?
O11 Er1 O10 109.7(2) 3_656 5_666 ?
O11 Er1 O10 55.45(16) 3_656 3_656 ?
O11 Er1 O10 55.45(16) 5_666 5_666 ?
O11 Er1 O10 109.7(2) 5_666 3_656 ?
O11 Er1 O11 83.5(3) 5_666 3_656 ?
C7 Er2 C7 88.2(2) . 7_575 ?
C7 Er2 Er1 64.76(12) 7_575 . ?
C7 Er2 Er1 64.76(12) . . ?
O5 Er2 C7 109.8(3) . . ?
O5 Er2 Er1 163.8(3) . . ?
O5 Er2 O1 83.9(3) . . ?
O5 Er2 O2 137.2(3) . . ?
O5 Er2 O3 152.9(3) . . ?
O1 Er2 C7 26.07(15) . . ?
O1 Er2 C7 90.12(15) . 7_575 ?
O1 Er2 C7 26.06(15) 7_575 7_575 ?
O1 Er2 C7 90.12(15) 7_575 . ?
O1 Er2 Er1 88.98(10) . . ?
O1 Er2 Er1 88.98(10) 7_575 . ?
O1 Er2 O1 80.6(2) 7_575 . ?
O1 Er2 O2 53.55(13) . . ?
O1 Er2 O2 53.55(13) 7_575 7_575 ?
O1 Er2 O2 99.17(14) 7_575 . ?
O1 Er2 O2 99.17(14) . 7_575 ?
O2 Er2 C7 85.61(14) . 7_575 ?
O2 Er2 C7 27.50(14) 7_575 7_575 ?
O2 Er2 C7 27.50(14) . . ?
O2 Er2 C7 85.61(14) 7_575 . ?
O2 Er2 Er1 39.84(8) . . ?
O2 Er2 Er1 39.84(8) 7_575 . ?
O2 Er2 O2 71.23(17) . 7_575 ?
O3 Er2 C7 93.49(15) . 7_575 ?
O3 Er2 C7 93.49(15) . . ?
O3 Er2 Er1 41.29(13) . . ?
O3 Er2 O1 119.32(13) . . ?
O3 Er2 O1 119.32(13) . 7_575 ?
O3 Er2 O2 66.38(13) . . ?
O3 Er2 O2 66.38(13) . 7_575 ?
O13 Er2 C7 84.66(17) 3_655 7_575 ?
O13 Er2 C7 84.66(17) 5_665 . ?
O13 Er2 C7 171.38(18) 5_665 7_575 ?
O13 Er2 C7 171.38(18) 3_655 . ?
O13 Er2 Er1 107.62(14) 5_665 . ?
O13 Er2 Er1 107.62(14) 3_655 . ?
O13 Er2 O5 86.4(3) 5_665 . ?
O13 Er2 O5 76.4(3) 3_655 . ?
O13 Er2 O1 85.60(16) 3_655 7_575 ?
O13 Er2 O1 158.24(16) 5_665 7_575 ?
O13 Er2 O1 85.60(16) 5_665 . ?
O13 Er2 O1 158.24(16) 3_655 . ?
O13 Er2 O2 85.83(17) 5_665 . ?
O13 Er2 O2 146.34(16) 5_665 7_575 ?
O13 Er2 O2 146.34(16) 3_655 . ?
O13 Er2 O2 85.83(17) 3_655 7_575 ?
O13 Er2 O3 82.14(15) 5_665 . ?
O13 Er2 O3 82.14(15) 3_655 . ?
O13 Er2 O13 102.0(3) 5_665 3_655 ?
C14 Er3 C14 90.9(3) 6_556 4_465 ?
O4 Er3 C14 102.01(18) . 6_556 ?
O4 Er3 C14 102.01(18) . 4_465 ?
O4 Er3 O7 141.7(4) . . ?
O4 Er3 O8 75.59(18) . 4_465 ?
O4 Er3 O8 75.59(18) . 6_556 ?
O4 Er3 O9 128.41(15) . 4_465 ?
O4 Er3 O9 128.41(15) . 6_556 ?
O7 Er3 C14 104.6(3) . 4_465 ?
O7 Er3 C14 104.6(3) . 6_556 ?
O7 Er3 O8 130.4(2) . 6_556 ?
O7 Er3 O8 130.4(2) . 4_465 ?
O7 Er3 O9 78.5(3) . 4_465 ?
O7 Er3 O9 78.5(3) . 6_556 ?
O8 Er3 C14 90.80(19) 4_465 6_556 ?
O8 Er3 C14 27.04(18) 6_556 6_556 ?
O8 Er3 C14 90.80(19) 6_556 4_465 ?
O8 Er3 C14 27.04(18) 4_465 4_465 ?
O8 Er3 O8 78.8(3) 4_465 6_556 ?
O8 Er3 O9 54.11(16) 4_465 4_465 ?
O8 Er3 O9 102.33(19) 6_556 4_465 ?
O8 Er3 O9 102.33(19) 4_465 6_556 ?
O8 Er3 O9 54.11(16) 6_556 6_556 ?
O9 Er3 C14 90.41(18) 6_556 4_465 ?
O9 Er3 C14 27.08(18) 6_556 6_556 ?
O9 Er3 C14 27.08(18) 4_465 4_465 ?
O9 Er3 C14 90.41(18) 4_465 6_556 ?
O9 Er3 O9 78.1(3) 6_556 4_465 ?
O12 Er3 C14 80.1(2) 3_655 4_465 ?
O12 Er3 C14 80.1(2) 5_665 6_556 ?
O12 Er3 C14 170.32(19) 5_665 4_465 ?
O12 Er3 C14 170.32(19) 3_655 6_556 ?
O12 Er3 O4 83.37(18) 3_655 . ?
O12 Er3 O4 83.37(18) 5_665 . ?
O12 Er3 O7 74.7(2) 5_665 . ?
O12 Er3 O7 74.7(2) 3_655 . ?
O12 Er3 O8 154.8(2) 5_665 4_465 ?
O12 Er3 O8 82.7(2) 3_655 4_465 ?
O12 Er3 O8 154.8(2) 3_655 6_556 ?
O12 Er3 O8 82.7(2) 5_665 6_556 ?
O12 Er3 O9 148.19(19) 3_655 6_556 ?
O12 Er3 O9 148.19(19) 5_665 4_465 ?
O12 Er3 O9 79.98(19) 3_655 4_465 ?
O12 Er3 O9 79.98(19) 5_665 6_556 ?
O12 Er3 O12 108.8(3) 3_655 5_665 ?
N1 C29 H29 114.4 . . ?
O6 C29 H29 114.4 . . ?
O6 C29 N1 131.2(15) . . ?
H30A C30 H30B 109.5 . . ?
H30A C30 H30C 109.5 . . ?
H30B C30 H30C 109.5 . . ?
N1 C30 H30A 109.5 . . ?
N1 C30 H30B 109.5 . . ?
N1 C30 H30C 109.5 . . ?
H31A C31 H31B 109.5 . . ?
H31A C31 H31C 109.5 . . ?
H31B C31 H31C 109.5 . . ?
N1 C31 H31A 109.5 . . ?
N1 C31 H31B 109.5 . . ?
N1 C31 H31C 109.5 . . ?
C29 N1 C30 129(2) . . ?
C29 N1 C31 117.6(15) . . ?
C30 N1 C31 113.4(14) . . ?
C29 O6 Er1 139.3(12) . . ?
N2 C32 H32 116.0 . . ?
O5 C32 H32 116.0 . . ?
O5 C32 N2 128.0(17) . . ?
H33A C33 H33B 109.5 . . ?
H33A C33 H33C 109.5 . . ?
H33B C33 H33C 109.5 . . ?
N2 C33 H33A 109.5 . . ?
N2 C33 H33B 109.5 . . ?
N2 C33 H33C 109.5 . . ?
H34A C34 H34B 109.5 . . ?
H34A C34 H34C 109.5 . . ?
H34B C34 H34C 109.5 . . ?
N2 C34 H34A 109.5 . . ?
N2 C34 H34B 109.5 . . ?
N2 C34 H34C 109.5 . . ?
C32 N2 C33 128(3) . . ?
C32 N2 C34 116.8(19) . . ?
C33 N2 C34 115.2(18) . . ?
C32 O5 Er2 138.7(10) . . ?
C7 O1 Er2 96.6(3) . . ?
C7 O2 Er1 148.3(4) . . ?
C7 O2 Er2 91.2(3) . . ?
Er1 O2 Er2 97.32(13) . . ?
C35 O3 Er1 133.5(6) . . ?
C35 O3 Er2 128.4(6) . . ?
Er2 O3 Er1 98.08(19) . . ?
C35 O4 Er3 169.7(7) . . ?
C14 O8 Er3 93.9(4) . 6_656 ?
C14 O9 Er3 92.1(4) . 6_656 ?
C21 O10 Er1 92.3(4) . 5_666 ?
C21 O11 Er1 92.6(4) . 5_666 ?
C28 O12 Er3 140.1(4) . 5_665 ?
C28 O13 Er2 151.7(5) . 5_665 ?

loop_
_geom_bond_atom_site_label_1
_geom_bond_atom_site_label_2
_geom_bond_distance
_geom_bond_site_symmetry_2
_geom_bond_publ_flag
B1 C1 1.638(8) . ?
B1 C8 1.639(8) . ?
B1 C15 1.639(8) . ?
B1 C22 1.632(8) . ?
C1 C2 1.383(8) . ?
C1 C6 1.385(8) . ?
C2 H2 0.9300 . ?
C2 C3 1.380(8) . ?
C3 H3 0.9300 . ?
C3 C4 1.369(8) . ?
C4 C5 1.379(8) . ?
C4 C7 1.489(7) . ?
C5 H5 0.9300 . ?
C5 C6 1.383(8) . ?
C6 H6 0.9300 . ?
C7 Er2 2.802(6) . ?
C7 O1 1.240(7) . ?
C7 O2 1.294(7) . ?
C8 C9 1.389(9) . ?
C8 C13 1.399(9) . ?
C9 H9 0.9300 . ?
C9 C10 1.386(9) . ?
C10 H10 0.9300 . ?
C10 C11 1.365(9) . ?
C11 C12 1.376(9) . ?
C11 C14 1.513(8) . ?
C12 H12 0.9300 . ?
C12 C13 1.396(9) . ?
C13 H13 0.9300 . ?
C14 Er3 2.742(6) 6_656 ?
C14 O8 1.249(8) . ?
C14 O9 1.249(8) . ?
C15 C16 1.393(9) . ?
C15 C20 1.378(8) . ?
C16 H16 0.9300 . ?
C16 C17 1.357(9) . ?
C17 H17 0.9300 . ?
C17 C18 1.407(8) . ?
C18 C19 1.371(8) . ?
C18 C21 1.483(8) . ?
C19 H19 0.9300 . ?
C19 C20 1.375(8) . ?
C20 H20 0.9300 . ?
C21 Er1 2.704(6) 5_666 ?
C21 O10 1.255(7) . ?
C21 O11 1.262(8) . ?
C22 C23 1.400(8) . ?
C22 C27 1.377(8) . ?
C23 H23 0.9300 . ?
C23 C24 1.368(9) . ?
C24 H24 0.9300 . ?
C24 C25 1.361(9) . ?
C25 C26 1.378(8) . ?
C25 C28 1.494(8) . ?
C26 H26 0.9300 . ?
C26 C27 1.383(8) . ?
C27 H27 0.9300 . ?
C28 O12 1.252(7) . ?
C28 O13 1.238(8) . ?
C35 H35 0.9300 . ?
C35 O3 1.253(11) . ?
C35 O4 1.214(11) . ?
Er1 Er2 3.5874(7) . ?
Er1 O6 2.309(6) . ?
Er1 O2 2.317(4) . ?
Er1 O2 2.317(4) 7_575 ?
Er1 O3 2.391(5) . ?
Er1 O10 2.345(4) 5_666 ?
Er1 O10 2.345(4) 3_656 ?
Er1 O11 2.334(5) 3_656 ?
Er1 O11 2.334(5) 5_666 ?
Er2 O5 2.288(6) . ?
Er2 O1 2.374(4) . ?
Er2 O1 2.374(4) 7_575 ?
Er2 O2 2.459(4) . ?
Er2 O2 2.459(4) 7_575 ?
Er2 O3 2.359(5) . ?
Er2 O13 2.180(4) 5_665 ?
Er2 O13 2.180(4) 3_655 ?
Er3 O4 2.284(7) . ?
Er3 O7 2.319(10) . ?
Er3 O8 2.358(4) 6_556 ?
Er3 O8 2.358(4) 4_465 ?
Er3 O9 2.396(5) 4_465 ?
Er3 O9 2.396(5) 6_556 ?
Er3 O12 2.271(5) 3_655 ?
Er3 O12 2.271(5) 5_665 ?
C29 H29 0.9300 . ?
C29 N1 1.270(14) . ?
C29 O6 1.171(13) . ?
C30 H30A 0.9600 . ?
C30 H30B 0.9600 . ?
C30 H30C 0.9600 . ?
C30 N1 1.37(2) . ?
C31 H31A 0.9600 . ?
C31 H31B 0.9600 . ?
C31 H31C 0.9600 . ?
C31 N1 1.59(3) . ?
C32 H32 0.9300 . ?
C32 N2 1.266(15) . ?
C32 O5 1.156(13) . ?
C33 H33A 0.9600 . ?
C33 H33B 0.9600 . ?
C33 H33C 0.9600 . ?
C33 N2 1.38(2) . ?
C34 H34A 0.9600 . ?
C34 H34B 0.9600 . ?
C34 H34C 0.9600 . ?
C34 N2 1.60(3) . ?

loop_
_geom_torsion_atom_site_label_1
_geom_torsion_atom_site_label_2
_geom_torsion_atom_site_label_3
_geom_torsion_atom_site_label_4
_geom_torsion
_geom_torsion_site_symmetry_1
_geom_torsion_site_symmetry_2
_geom_torsion_site_symmetry_3
_geom_torsion_site_symmetry_4
_geom_torsion_publ_flag
B1 C1 C2 C3 173.0(5) . . . . ?
B1 C1 C6 C5 -173.7(6) . . . . ?
B1 C8 C9 C10 -172.3(6) . . . . ?
B1 C8 C13 C12 173.5(7) . . . . ?
B1 C15 C16 C17 -171.1(7) . . . . ?
B1 C15 C20 C19 170.4(6) . . . . ?
B1 C22 C23 C24 170.2(7) . . . . ?
B1 C22 C27 C26 -169.6(6) . . . . ?
C1 B1 C8 C9 92.0(7) . . . . ?
C1 B1 C8 C13 -81.9(7) . . . . ?
C1 B1 C15 C16 -159.3(6) . . . . ?
C1 B1 C15 C20 29.7(8) . . . . ?
C1 B1 C22 C23 147.4(6) . . . . ?
C1 B1 C22 C27 -43.3(7) . . . . ?
C1 C2 C3 C4 -1.1(9) . . . . ?
C2 C1 C6 C5 -1.2(10) . . . . ?
C2 C3 C4 C5 1.6(9) . . . . ?
C2 C3 C4 C7 -178.1(5) . . . . ?
C3 C4 C5 C6 -2.0(10) . . . . ?
C3 C4 C7 O1 -176.8(6) . . . . ?
C3 C4 C7 O2 2.7(8) . . . . ?
C4 C5 C6 C1 1.9(11) . . . . ?
C4 C7 O1 Er2 177.4(5) . . . . ?
C4 C7 O2 Er1 76.5(8) . . . . ?
C4 C7 O2 Er2 -177.5(4) . . . . ?
C5 C4 C7 O1 3.5(9) . . . . ?
C5 C4 C7 O2 -177.0(5) . . . . ?
C6 C1 C2 C3 0.8(9) . . . . ?
C7 C4 C5 C6 177.6(6) . . . . ?
C8 B1 C1 C2 -83.7(6) . . . . ?
C8 B1 C1 C6 88.1(6) . . . . ?
C8 B1 C15 C16 -43.7(8) . . . . ?
C8 B1 C15 C20 145.2(6) . . . . ?
C8 B1 C22 C23 31.0(8) . . . . ?
C8 B1 C22 C27 -159.6(5) . . . . ?
C8 C9 C10 C11 -1.9(11) . . . . ?
C9 C8 C13 C12 -0.8(11) . . . . ?
C9 C10 C11 C12 0.5(11) . . . . ?
C9 C10 C11 C14 178.9(6) . . . . ?
C10 C11 C12 C13 0.6(12) . . . . ?
C10 C11 C14 O8 173.9(7) . . . . ?
C10 C11 C14 O9 -6.0(10) . . . . ?
C11 C12 C13 C8 -0.5(12) . . . . ?
C11 C14 O8 Er3 -179.1(5) . . . 6_656 ?
C11 C14 O9 Er3 179.1(5) . . . 6_656 ?
C12 C11 C14 O8 -7.7(10) . . . . ?
C12 C11 C14 O9 172.4(7) . . . . ?
C13 C8 C9 C10 1.9(10) . . . . ?
C14 C11 C12 C13 -177.8(6) . . . . ?
C15 B1 C1 C2 37.2(7) . . . . ?
C15 B1 C1 C6 -151.0(6) . . . . ?
C15 B1 C8 C9 -30.5(8) . . . . ?
C15 B1 C8 C13 155.7(6) . . . . ?
C15 B1 C22 C23 -89.8(7) . . . . ?
C15 B1 C22 C27 79.5(6) . . . . ?
C15 C16 C17 C18 0.2(12) . . . . ?
C16 C15 C20 C19 -1.3(9) . . . . ?
C16 C17 C18 C19 -0.7(10) . . . . ?
C16 C17 C18 C21 177.9(7) . . . . ?
C17 C18 C19 C20 0.3(10) . . . . ?
C17 C18 C21 O10 -176.8(6) . . . . ?
C17 C18 C21 O11 4.6(10) . . . . ?
C18 C19 C20 C15 0.8(10) . . . . ?
C18 C21 O10 Er1 -178.8(5) . . . 5_666 ?
C18 C21 O11 Er1 178.8(5) . . . 5_666 ?
C19 C18 C21 O10 1.8(9) . . . . ?
C19 C18 C21 O11 -176.8(7) . . . . ?
C20 C15 C16 C17 0.8(11) . . . . ?
C21 C18 C19 C20 -178.3(6) . . . . ?
C22 B1 C1 C2 153.2(5) . . . . ?
C22 B1 C1 C6 -35.0(7) . . . . ?
C22 B1 C8 C9 -145.8(6) . . . . ?
C22 B1 C8 C13 40.3(8) . . . . ?
C22 B1 C15 C16 78.8(7) . . . . ?
C22 B1 C15 C20 -92.3(6) . . . . ?
C22 C23 C24 C25 -2.0(13) . . . . ?
C23 C22 C27 C26 0.7(10) . . . . ?
C23 C24 C25 C26 2.7(12) . . . . ?
C23 C24 C25 C28 -173.8(7) . . . . ?
C24 C25 C26 C27 -1.7(10) . . . . ?
C24 C25 C28 O12 -1.2(11) . . . . ?
C24 C25 C28 O13 176.7(7) . . . . ?
C25 C26 C27 C22 -0.1(10) . . . . ?
C25 C28 O12 Er3 158.3(6) . . . 5_665 ?
C25 C28 O13 Er2 -111.2(9) . . . 5_665 ?
C26 C25 C28 O12 -177.7(7) . . . . ?
C26 C25 C28 O13 0.2(10) . . . . ?
C27 C22 C23 C24 0.3(11) . . . . ?
C28 C25 C26 C27 174.9(6) . . . . ?
Er2 C7 O2 Er1 -106.0(6) . . . . ?
N1 C29 O6 Er1 -180.0(10) . . . . ?
O6 C29 N1 C30 -179.95(16) . . . . ?
O6 C29 N1 C31 0.0(2) . . . . ?
N2 C32 O5 Er2 172.7(11) . . . . ?
O5 C32 N2 C33 -179.98(16) . . . . ?
O5 C32 N2 C34 0.0(2) . . . . ?
O1 C7 O2 Er1 -104.0(7) . . . . ?
O1 C7 O2 Er2 2.0(5) . . . . ?
O2 C7 O1 Er2 -2.1(5) . . . . ?
O3 C35 O4 Er3 0.000(1) . . . . ?
O4 C35 O3 Er1 180.000(0) . . . . ?
O4 C35 O3 Er2 0.000(0) . . . . ?
O8 C14 O9 Er3 -0.8(7) . . . 6_656 ?
O9 C14 O8 Er3 0.8(7) . . . 6_656 ?
O10 C21 O11 Er1 0.1(7) . . . 5_666 ?
O11 C21 O10 Er1 -0.1(7) . . . 5_666 ?
O12 C28 O13 Er2 66.5(13) . . . 5_665 ?
O13 C28 O12 Er3 -19.5(14) . . . 5_665 ?

loop_
_smtbx_masks_void_nr
_smtbx_masks_void_average_x
_smtbx_masks_void_average_y
_smtbx_masks_void_average_z
_smtbx_masks_void_volume
_smtbx_masks_void_count_electrons
_smtbx_masks_void_content
1 -0.838 -0.628 -0.340 6338.1 910.6 ?
